data_7022996
loop_
_publ_author_name
'Friedrich, Dirk'
'Kluge, Oliver'
'Kischel, Marcus'
'Krautscheid, Harald'

_publ_section_title
;
 Tetranuclear organometallic complexes based on 1,2-ethanedithiolate
 ligands as potential precursors for CuMS2 (M = Ga, In).
;
_journal_issue 26
_journal_name_full 'Dalton transactions (Cambridge, England : 2003)'
_journal_page_first 9613
_journal_page_last 9620
_journal_paper_doi 10.1039/c3dt50461a
_journal_volume 42
_journal_year 2013
_chemical_compound_source 'synthesis as described'
_chemical_formula_moiety 'C33 H77 Cu3 In1 P3 S4'
_chemical_formula_sum 'C33 H77 Cu3 In P3 S4'
_chemical_formula_weight 1000.54
_chemical_name_common
;
bis(mu!3$-1,2-dithiolatoethane-S,S,S',S')-dimethanido -
tris(triisopropylphosphine)-tricopper(+1)-indium(+3)
;
_chemical_name_systematic
;
bis(\m~3~-1,2-dithiolatoethane-S,S,S',S')-dimethanido
-tris(triisopropylphosphine)-tricopper(+1)-indium(+3)
;
_space_group_IT_number 2
_symmetry_cell_setting triclinic
_symmetry_Int_Tables_number 2
_symmetry_space_group_name_Hall '-P 1'
_symmetry_space_group_name_H-M 'P -1'
_atom_sites_solution_hydrogens geom
_atom_sites_solution_primary direct
_atom_sites_solution_secondary difmap
_audit_creation_date 2013-02-14T13:32:21-00:00
_audit_creation_method 'WinGX routine CIF_UPDATE'
_cell_angle_alpha 112.603(6)
_cell_angle_beta 94.946(6)
_cell_angle_gamma 112.568(6)
_cell_formula_units_Z 2
_cell_length_a 13.7124(11)
_cell_length_b 13.8240(11)
_cell_length_c 15.3399(13)
_cell_measurement_reflns_used 19878
_cell_measurement_temperature 180(2)
_cell_measurement_theta_max 29.36
_cell_measurement_theta_min 1.92
_cell_measurement_wavelength 0.71073
_cell_volume 2383.9(4)
_computing_cell_refinement 'STOE X-AREA'
_computing_data_reduction 'STOE X-AREA, STOE X-RED'
_computing_molecular_graphics 'DIAMOND 3.2'
_computing_publication_material
;
'WinGX publication routines'
Farrugia, L. J. (1999) WinGX, J. Appl. Cryst. 32, 837-838
;
_computing_structure_refinement
;
'SHELXL-97'
Sheldrick, G.M. (2008) Acta Cryst. A64, 112
;
_computing_structure_solution
;
'SIR-92'
Altomare, A., Cascarano, G.,
Giacovazzo, C. & Guagliardi, A. (1993) J. Appl. Cryst. 26, 343-350.
;
_diffrn_ambient_temperature 180(2)
_diffrn_detector 'image plate (34 cm diameter / schwenk)'
_diffrn_detector_area_resol_mean 6.67
_diffrn_detector_type STOE
_diffrn_measured_fraction_theta_full 0.99
_diffrn_measured_fraction_theta_max 0.99
_diffrn_measurement_device '2-circle goniometer'
_diffrn_measurement_device_type 'STOE IPDS-2T'
_diffrn_measurement_method '\w scans'
_diffrn_radiation_monochromator graphite
_diffrn_radiation_source 'fine-focus sealed tube'
_diffrn_radiation_type MoK\a
_diffrn_radiation_wavelength 0.71073
_diffrn_reflns_av_R_equivalents 0.042
_diffrn_reflns_av_unetI/netI 0.0605
_diffrn_reflns_limit_h_max 18
_diffrn_reflns_limit_h_min -18
_diffrn_reflns_limit_k_max 18
_diffrn_reflns_limit_k_min -17
_diffrn_reflns_limit_l_max 20
_diffrn_reflns_limit_l_min -20
_diffrn_reflns_number 26872
_diffrn_reflns_theta_full 29.03
_diffrn_reflns_theta_max 29.03
_diffrn_reflns_theta_min 1.91
_diffrn_standards_number 0
_exptl_absorpt_coefficient_mu 2.09
_exptl_absorpt_correction_T_max 0.7809
_exptl_absorpt_correction_T_min 0.3968
_exptl_absorpt_correction_type numerical
_exptl_absorpt_process_details
;
Busing, W. R. & Levy, H. A. (1957) Acta Cryst. 10, 180-182.
and
Coppens, P., Leiserowitz, L. & Rabinovich, D. (1965)
Acta Cryst. 1965, 1035-1038.
;
_exptl_crystal_colour colorless
_exptl_crystal_density_diffrn 1.394
_exptl_crystal_density_method 'not measured'
_exptl_crystal_description prism
_exptl_crystal_F_000 1040
_exptl_crystal_size_max 0.503
_exptl_crystal_size_mid 0.451
_exptl_crystal_size_min 0.115
_refine_diff_density_max 0.595
_refine_diff_density_min -0.748
_refine_diff_density_rms 0.068
_refine_ls_extinction_method none
_refine_ls_goodness_of_fit_ref 0.792
_refine_ls_hydrogen_treatment mixed
_refine_ls_matrix_type full
_refine_ls_number_parameters 505
_refine_ls_number_reflns 12590
_refine_ls_number_restraints 183
_refine_ls_restrained_S_all 0.791
_refine_ls_R_factor_all 0.0451
_refine_ls_R_factor_gt 0.0257
_refine_ls_shift/su_max 0.003
_refine_ls_shift/su_mean 0
_refine_ls_structure_factor_coef Fsqd
_refine_ls_weighting_details 'calc w=1/[\s^2^(Fo^2^)+(0.0190P)^2^+0.0000P] where P=(Fo^2^+2Fc^2^)/3'
_refine_ls_weighting_scheme calc
_refine_ls_wR_factor_gt 0.0454
_refine_ls_wR_factor_ref 0.0474
_reflns_number_gt 8805
_reflns_number_total 12590
_reflns_threshold_expression >2sigma(I)
_cod_data_source_file c3dt50461a.txt
_cod_data_source_block '[(iPr3PCu)3(SC2H4S)2InMe2]'
_cod_original_cell_volume 2383.9(3)
_cod_database_code 7022996

loop_
_symmetry_equiv_pos_as_xyz
'x, y, z'
'-x, -y, -z'

loop_
_atom_site_label
_atom_site_type_symbol
_atom_site_fract_x
_atom_site_fract_y
_atom_site_fract_z
_atom_site_U_iso_or_equiv
_atom_site_adp_type
_atom_site_occupancy
_atom_site_symmetry_multiplicity
_atom_site_calc_flag
_atom_site_refinement_flags
_atom_site_disorder_assembly
_atom_site_disorder_group
C1 C 0.61826(16) 0.29006(19) 0.06685(16) 0.0295(4) Uani 1 1 d . A .
H1A H 0.5795 0.2518 -0.0038 0.035 Uiso 1 1 calc R . .
H1B H 0.6946 0.301 0.072 0.035 Uiso 1 1 calc R . .
C2 C 0.56209(16) 0.20932(19) 0.11138(15) 0.0285(4) Uani 1 1 d . A .
H2A H 0.6038 0.2449 0.1808 0.034 Uiso 1 1 calc R . .
H2B H 0.5632 0.1331 0.0759 0.034 Uiso 1 1 calc R . .
C3 C 0.53634(15) 0.42611(19) 0.38313(15) 0.0266(4) Uani 1 1 d . A .
H3A H 0.5274 0.4131 0.3142 0.032 Uiso 1 1 calc R . .
H3B H 0.4824 0.4529 0.408 0.032 Uiso 1 1 calc R . .
C4 C 0.65233(15) 0.52254(19) 0.44436(15) 0.0284(4) Uani 1 1 d . A .
H4A H 0.6594 0.5402 0.5142 0.034 Uiso 1 1 calc R . .
H4B H 0.6639 0.595 0.4389 0.034 Uiso 1 1 calc R . .
C5A C 0.4791(7) 0.6431(8) 0.1409(6) 0.0524(18) Uani 0.607(10) 1 d PDU A 1
H5A1 H 0.5152 0.7275 0.1599 0.079 Uiso 0.607(10) 1 calc PR A 1
H5A2 H 0.4281 0.6008 0.0751 0.079 Uiso 0.607(10) 1 calc PR A 1
H5A3 H 0.5345 0.6148 0.1407 0.079 Uiso 0.607(10) 1 calc PR A 1
C6A C 0.4147(7) 0.6214(10) 0.2154(6) 0.0333(17) Uani 0.607(10) 1 d PDU A 1
H6A H 0.3585 0.6509 0.2157 0.04 Uiso 0.607(10) 1 calc PR A 1
C7A C 0.4936(8) 0.6866(9) 0.3194(6) 0.0461(18) Uani 0.607(10) 1 d PDU A 1
H7A1 H 0.541 0.6493 0.3222 0.069 Uiso 0.607(10) 1 calc PR A 1
H7A2 H 0.451 0.683 0.3672 0.069 Uiso 0.607(10) 1 calc PR A 1
H7A3 H 0.539 0.7689 0.3351 0.069 Uiso 0.607(10) 1 calc PR A 1
C8A C 0.1738(12) 0.4761(12) 0.0570(12) 0.069(4) Uani 0.607(10) 1 d PDU A 1
H8A1 H 0.2277 0.5359 0.0436 0.104 Uiso 0.607(10) 1 calc PR A 1
H8A2 H 0.1561 0.5146 0.1174 0.104 Uiso 0.607(10) 1 calc PR A 1
H8A3 H 0.1069 0.4282 0.0022 0.104 Uiso 0.607(10) 1 calc PR A 1
C9A C 0.2221(5) 0.3969(5) 0.0695(3) 0.0406(14) Uani 0.607(10) 1 d PDU A 1
H9A H 0.1625 0.3364 0.0803 0.049 Uiso 0.607(10) 1 calc PR A 1
C10A C 0.2422(7) 0.3283(7) -0.0274(5) 0.0534(18) Uani 0.607(10) 1 d PDU A 1
H10A H 0.1747 0.2874 -0.0809 0.08 Uiso 0.607(10) 1 calc PR A 1
H10B H 0.2636 0.2707 -0.0213 0.08 Uiso 0.607(10) 1 calc PR A 1
H10C H 0.301 0.3831 -0.0416 0.08 Uiso 0.607(10) 1 calc PR A 1
C11A C 0.2184(11) 0.5278(9) 0.3149(8) 0.042(2) Uani 0.607(10) 1 d PDU A 1
H11A H 0.1496 0.4917 0.2639 0.063 Uiso 0.607(10) 1 calc PR A 1
H11B H 0.263 0.6083 0.3254 0.063 Uiso 0.607(10) 1 calc PR A 1
H11C H 0.2019 0.5294 0.3762 0.063 Uiso 0.607(10) 1 calc PR A 1
C12A C 0.2814(7) 0.4563(7) 0.2823(6) 0.0254(13) Uani 0.607(10) 1 d PDU A 1
H12A H 0.3453 0.4927 0.3405 0.031 Uiso 0.607(10) 1 calc PR A 1
C13A C 0.2181(5) 0.3298(5) 0.2645(5) 0.0401(13) Uani 0.607(10) 1 d PDU A 1
H13A H 0.1967 0.3289 0.3235 0.06 Uiso 0.607(10) 1 calc PR A 1
H13B H 0.2647 0.2902 0.2491 0.06 Uiso 0.607(10) 1 calc PR A 1
H13C H 0.1522 0.2889 0.2093 0.06 Uiso 0.607(10) 1 calc PR A 1
C5B C 0.5127(9) 0.6696(12) 0.1715(8) 0.044(2) Uani 0.393(10) 1 d PDU A 2
H5B1 H 0.5649 0.7532 0.2075 0.066 Uiso 0.393(10) 1 calc PR A 2
H5B2 H 0.4669 0.6549 0.1107 0.066 Uiso 0.393(10) 1 calc PR A 2
H5B3 H 0.553 0.6228 0.1556 0.066 Uiso 0.393(10) 1 calc PR A 2
C6B C 0.4394(10) 0.6349(15) 0.2354(10) 0.032(3) Uani 0.393(10) 1 d PDU A 2
H6B H 0.391 0.6747 0.243 0.038 Uiso 0.393(10) 1 calc PR A 2
C7B C 0.5106(14) 0.6761(15) 0.3381(10) 0.055(3) Uani 0.393(10) 1 d PDU A 2
H7B1 H 0.5615 0.6413 0.3315 0.082 Uiso 0.393(10) 1 calc PR A 2
H7B2 H 0.4632 0.6512 0.3774 0.082 Uiso 0.393(10) 1 calc PR A 2
H7B3 H 0.5525 0.762 0.3705 0.082 Uiso 0.393(10) 1 calc PR A 2
C8B C 0.2078(11) 0.3058(10) -0.0113(10) 0.072(4) Uani 0.393(10) 1 d PDU A 2
H8B1 H 0.1566 0.2687 0.0201 0.108 Uiso 0.393(10) 1 calc PR A 2
H8B2 H 0.2606 0.2736 -0.0214 0.108 Uiso 0.393(10) 1 calc PR A 2
H8B3 H 0.1669 0.2901 -0.0748 0.108 Uiso 0.393(10) 1 calc PR A 2
C9B C 0.2692(7) 0.4385(7) 0.0546(5) 0.0378(19) Uani 0.393(10) 1 d PDU A 2
H9B H 0.3251 0.4725 0.0232 0.045 Uiso 0.393(10) 1 calc PR A 2
C10B C 0.1947(18) 0.4991(19) 0.0653(18) 0.064(5) Uani 0.393(10) 1 d PDU A 2
H10D H 0.167 0.4939 0.0017 0.095 Uiso 0.393(10) 1 calc PR A 2
H10E H 0.2368 0.5819 0.1136 0.095 Uiso 0.393(10) 1 calc PR A 2
H10F H 0.1328 0.4602 0.0872 0.095 Uiso 0.393(10) 1 calc PR A 2
C11B C 0.2018(17) 0.5133(16) 0.2889(13) 0.050(4) Uani 0.393(10) 1 d PDU A 2
H11D H 0.14 0.4853 0.2336 0.075 Uiso 0.393(10) 1 calc PR A 2
H11E H 0.2495 0.5971 0.3115 0.075 Uiso 0.393(10) 1 calc PR A 2
H11F H 0.1739 0.5018 0.3427 0.075 Uiso 0.393(10) 1 calc PR A 2
C12B C 0.2681(12) 0.4432(11) 0.2557(10) 0.044(4) Uani 0.393(10) 1 d PDU A 2
H12B H 0.3217 0.4668 0.3174 0.053 Uiso 0.393(10) 1 calc PR A 2
C13B C 0.1905(11) 0.3129(10) 0.2202(11) 0.071(4) Uani 0.393(10) 1 d PDU A 2
H13D H 0.1619 0.3023 0.274 0.107 Uiso 0.393(10) 1 calc PR A 2
H13E H 0.2306 0.2666 0.1991 0.107 Uiso 0.393(10) 1 calc PR A 2
H13F H 0.1293 0.2866 0.165 0.107 Uiso 0.393(10) 1 calc PR A 2
C14 C 0.1999(2) 0.1519(2) 0.39573(18) 0.0451(6) Uani 1 1 d . . .
H14A H 0.156 0.1905 0.4254 0.068 Uiso 1 1 calc R . .
H14B H 0.2679 0.2102 0.3943 0.068 Uiso 1 1 calc R . .
H14C H 0.2177 0.1159 0.4346 0.068 Uiso 1 1 calc R . .
C15 C 0.13381(16) 0.05617(19) 0.29026(16) 0.0304(5) Uani 1 1 d . . .
H15 H 0.1104 0.0954 0.2559 0.037 Uiso 1 1 calc R . .
C16 C 0.02792(18) -0.0376(2) 0.2913(2) 0.0493(7) Uani 1 1 d . . .
H16A H 0.0467 -0.0763 0.327 0.074 Uiso 1 1 calc R . .
H16B H -0.015 -0.0961 0.2237 0.074 Uiso 1 1 calc R . .
H16C H -0.0155 -0.0001 0.3238 0.074 Uiso 1 1 calc R . .
C17 C 0.0897(2) -0.0397(3) 0.0523(2) 0.0555(7) Uani 1 1 d . . .
H17A H 0.1512 0.0315 0.0589 0.083 Uiso 1 1 calc R . .
H17B H 0.0392 -0.0183 0.0875 0.083 Uiso 1 1 calc R . .
H17C H 0.0508 -0.092 -0.0174 0.083 Uiso 1 1 calc R . .
C18 C 0.13365(18) -0.1029(2) 0.09559(16) 0.0356(5) Uani 1 1 d . . .
H18 H 0.0702 -0.1686 0.0974 0.043 Uiso 1 1 calc R . .
C19 C 0.1988(2) -0.1543(3) 0.03095(19) 0.0531(7) Uani 1 1 d . . .
H19A H 0.1509 -0.2096 -0.0357 0.08 Uiso 1 1 calc R . .
H19B H 0.2256 -0.1955 0.0587 0.08 Uiso 1 1 calc R . .
H19C H 0.2613 -0.0905 0.0289 0.08 Uiso 1 1 calc R . .
C20 C 0.35998(19) -0.0901(2) 0.27172(19) 0.0425(6) Uani 1 1 d . . .
H20A H 0.3741 -0.1332 0.3051 0.064 Uiso 1 1 calc R . .
H20B H 0.4177 -0.0086 0.3039 0.064 Uiso 1 1 calc R . .
H20C H 0.3596 -0.1275 0.2028 0.064 Uiso 1 1 calc R . .
C21 C 0.24729(17) -0.0918(2) 0.27698(17) 0.0317(5) Uani 1 1 d . . .
H21 H 0.2524 -0.0523 0.3484 0.038 Uiso 1 1 calc R . .
C22 C 0.1572(2) -0.2186(2) 0.2366(2) 0.0497(7) Uani 1 1 d . . .
H22A H 0.1514 -0.2626 0.1672 0.074 Uiso 1 1 calc R . .
H22B H 0.0868 -0.2182 0.2431 0.074 Uiso 1 1 calc R . .
H22C H 0.1757 -0.2561 0.2738 0.074 Uiso 1 1 calc R . .
C23 C 0.64393(19) 0.1054(2) 0.48447(18) 0.0426(6) Uani 1 1 d . . .
H23A H 0.6051 0.0437 0.5032 0.064 Uiso 1 1 calc R . .
H23B H 0.5935 0.1334 0.4662 0.064 Uiso 1 1 calc R . .
H23C H 0.706 0.171 0.54 0.064 Uiso 1 1 calc R . .
C24 C 0.68690(16) 0.0553(2) 0.39603(16) 0.0301(4) Uani 1 1 d . . .
H24 H 0.6213 -0.0143 0.3434 0.036 Uiso 1 1 calc R . .
C25 C 0.7639(2) 0.0076(2) 0.4224(2) 0.0467(6) Uani 1 1 d . . .
H25A H 0.8276 0.0718 0.4771 0.07 Uiso 1 1 calc R . .
H25B H 0.7888 -0.0259 0.3653 0.07 Uiso 1 1 calc R . .
H25C H 0.7243 -0.0535 0.4416 0.07 Uiso 1 1 calc R . .
C26 C 0.92218(18) 0.3193(2) 0.51000(19) 0.0487(7) Uani 1 1 d . . .
H26A H 1.0021 0.3594 0.5377 0.073 Uiso 1 1 calc R . .
H26B H 0.8878 0.2715 0.5424 0.073 Uiso 1 1 calc R . .
H26C H 0.895 0.3778 0.5204 0.073 Uiso 1 1 calc R . .
C29 C 0.59396(18) -0.0088(2) 0.16206(17) 0.0379(5) Uani 1 1 d . . .
H29A H 0.5809 -0.0434 0.0906 0.057 Uiso 1 1 calc R . .
H29B H 0.5543 0.0384 0.182 0.057 Uiso 1 1 calc R . .
H29C H 0.5678 -0.0716 0.182 0.057 Uiso 1 1 calc R . .
C27 C 0.89339(15) 0.2397(2) 0.39947(16) 0.0319(5) Uani 1 1 d . . .
H27 H 0.9208 0.1799 0.3896 0.038 Uiso 1 1 calc R . .
C28 C 0.94890(18) 0.3135(2) 0.3483(2) 0.0493(7) Uani 1 1 d . . .
H28A H 0.9194 0.3694 0.3543 0.074 Uiso 1 1 calc R . .
H28B H 0.9345 0.2616 0.2786 0.074 Uiso 1 1 calc R . .
H28C H 1.0283 0.3567 0.3791 0.074 Uiso 1 1 calc R . .
C30 C 0.71799(17) 0.0704(2) 0.21181(15) 0.0315(5) Uani 1 1 d . . .
H30 H 0.7423 0.1261 0.1825 0.038 Uiso 1 1 calc R . .
C31 C 0.7811(2) -0.0034(3) 0.1838(2) 0.0539(7) Uani 1 1 d . . .
H31A H 0.7575 -0.0622 0.2083 0.081 Uiso 1 1 calc R . .
H31B H 0.8601 0.0482 0.213 0.081 Uiso 1 1 calc R . .
H31C H 0.7657 -0.0432 0.1122 0.081 Uiso 1 1 calc R . .
C32 C 0.91195(18) 0.4903(2) 0.21089(18) 0.0428(6) Uani 1 1 d . . .
H32A H 0.9193 0.502 0.1523 0.064 Uiso 1 1 calc R . .
H32B H 0.8864 0.4068 0.1933 0.064 Uiso 1 1 calc R . .
H32C H 0.9833 0.5367 0.2603 0.064 Uiso 1 1 calc R . .
C33 C 0.8175(2) 0.7273(2) 0.3336(2) 0.0471(6) Uani 1 1 d . . .
H33A H 0.8908 0.7794 0.3799 0.071 Uiso 1 1 calc R . .
H33B H 0.7618 0.7337 0.3682 0.071 Uiso 1 1 calc R . .
H33C H 0.8109 0.75 0.2811 0.071 Uiso 1 1 calc R . .
P1 P 0.34634(4) 0.46516(5) 0.17633(4) 0.02955(12) Uani 1 1 d . . .
P2 P 0.22398(4) 0.00123(5) 0.22327(4) 0.02358(10) Uani 1 1 d . . .
P3 P 0.74169(4) 0.16256(5) 0.34538(4) 0.02231(10) Uani 1 1 d . . .
S1 S 0.62075(4) 0.43489(5) 0.12689(4) 0.02886(11) Uani 1 1 d . . .
S2 S 0.41840(4) 0.18324(5) 0.10542(4) 0.02714(10) Uani 1 1 d . . .
S3 S 0.50644(4) 0.28592(5) 0.38638(4) 0.02759(11) Uani 1 1 d . . .
S4 S 0.75959(4) 0.48025(5) 0.40489(4) 0.02653(10) Uani 1 1 d . . .
Cu1 Cu 0.44681(2) 0.36947(2) 0.147655(18) 0.02741(6) Uani 1 1 d . A .
Cu2 Cu 0.379908(19) 0.14948(2) 0.236485(19) 0.02616(6) Uani 1 1 d . A .
Cu3 Cu 0.667220(19) 0.28402(2) 0.368136(18) 0.02477(5) Uani 1 1 d . A .
In1 In 0.793532(11) 0.546460(14) 0.270498(11) 0.02812(4) Uani 1 1 d . A .

loop_
_atom_site_aniso_label
_atom_site_aniso_U_11
_atom_site_aniso_U_22
_atom_site_aniso_U_33
_atom_site_aniso_U_23
_atom_site_aniso_U_13
_atom_site_aniso_U_12
C1 0.0288(10) 0.0281(12) 0.0264(11) 0.0078(9) 0.0102(8) 0.0121(9)
C2 0.0321(10) 0.0276(12) 0.0280(11) 0.0104(9) 0.0082(9) 0.0178(9)
C3 0.0227(9) 0.0324(12) 0.0257(11) 0.0119(9) 0.0086(8) 0.0142(9)
C4 0.0298(10) 0.0236(11) 0.0251(11) 0.0045(9) 0.0081(8) 0.0121(9)
C5A 0.056(4) 0.047(4) 0.057(4) 0.037(4) 0.008(3) 0.015(3)
C6A 0.036(3) 0.031(3) 0.033(3) 0.015(3) 0.002(3) 0.016(3)
C7A 0.043(3) 0.039(3) 0.048(4) 0.020(3) 0.002(3) 0.012(3)
C8A 0.068(6) 0.073(6) 0.063(6) 0.022(4) -0.004(4) 0.043(5)
C9A 0.036(3) 0.044(3) 0.037(2) 0.016(2) 0.0015(18) 0.018(2)
C10A 0.065(4) 0.052(4) 0.029(3) 0.012(3) 0.003(2) 0.023(3)
C11A 0.051(4) 0.047(4) 0.041(5) 0.019(3) 0.023(4) 0.033(3)
C12A 0.028(2) 0.031(3) 0.025(3) 0.014(2) 0.012(2) 0.019(2)
C13A 0.043(3) 0.038(3) 0.048(3) 0.021(3) 0.023(3) 0.023(2)
C5B 0.040(5) 0.042(5) 0.050(5) 0.030(4) 0.001(4) 0.011(4)
C6B 0.034(5) 0.024(4) 0.037(6) 0.013(4) 0.000(4) 0.015(4)
C7B 0.057(6) 0.035(5) 0.045(6) 0.006(4) -0.011(4) 0.013(4)
C8B 0.071(7) 0.068(7) 0.050(6) 0.012(5) -0.013(4) 0.027(5)
C9B 0.038(4) 0.042(4) 0.038(4) 0.021(3) 0.008(3) 0.019(3)
C10B 0.057(7) 0.085(8) 0.056(7) 0.025(6) -0.010(4) 0.052(7)
C11B 0.057(7) 0.053(6) 0.049(8) 0.017(5) 0.027(6) 0.038(5)
C12B 0.051(6) 0.044(6) 0.044(7) 0.021(5) 0.021(5) 0.026(4)
C13B 0.069(6) 0.048(5) 0.092(8) 0.026(5) 0.048(6) 0.023(4)
C14 0.0451(13) 0.0419(15) 0.0383(14) 0.0062(12) 0.0173(11) 0.0210(12)
C15 0.0269(10) 0.0274(12) 0.0383(13) 0.0141(10) 0.0111(9) 0.0139(9)
C16 0.0320(12) 0.0421(16) 0.072(2) 0.0239(15) 0.0260(13) 0.0151(12)
C17 0.0637(17) 0.060(2) 0.0338(15) 0.0154(14) -0.0052(12) 0.0293(15)
C18 0.0353(11) 0.0274(12) 0.0291(12) 0.0046(10) 0.0015(9) 0.0099(10)
C19 0.0627(17) 0.0452(17) 0.0337(15) 0.0019(12) 0.0089(12) 0.0246(14)
C20 0.0418(12) 0.0493(16) 0.0509(16) 0.0272(14) 0.0145(11) 0.0295(12)
C21 0.0352(11) 0.0298(12) 0.0375(13) 0.0185(11) 0.0135(10) 0.0177(10)
C22 0.0487(14) 0.0337(15) 0.075(2) 0.0331(15) 0.0202(14) 0.0181(12)
C23 0.0428(13) 0.0547(17) 0.0370(14) 0.0280(13) 0.0182(11) 0.0199(12)
C24 0.0288(10) 0.0262(12) 0.0308(12) 0.0152(10) 0.0044(9) 0.0069(9)
C25 0.0512(14) 0.0431(16) 0.0580(18) 0.0324(14) 0.0145(13) 0.0238(13)
C26 0.0256(11) 0.0482(16) 0.0408(15) 0.0048(13) -0.0026(10) 0.0046(11)
C29 0.0462(13) 0.0271(12) 0.0245(12) 0.0038(10) -0.0010(10) 0.0115(10)
C27 0.0184(9) 0.0306(12) 0.0375(13) 0.0098(10) 0.0065(9) 0.0082(9)
C28 0.0292(11) 0.0441(16) 0.0684(19) 0.0270(15) 0.0203(12) 0.0078(11)
C30 0.0392(11) 0.0305(12) 0.0241(11) 0.0091(10) 0.0103(9) 0.0182(10)
C31 0.0702(18) 0.0574(19) 0.0381(15) 0.0083(14) 0.0166(13) 0.0459(16)
C32 0.0309(11) 0.0522(17) 0.0440(15) 0.0179(13) 0.0153(11) 0.0205(12)
C33 0.0596(15) 0.0215(12) 0.0515(16) 0.0152(12) 0.0201(13) 0.0106(12)
P1 0.0334(3) 0.0290(3) 0.0297(3) 0.0112(2) 0.0069(2) 0.0199(2)
P2 0.0221(2) 0.0203(3) 0.0252(3) 0.0091(2) 0.0060(2) 0.0080(2)
P3 0.0209(2) 0.0202(3) 0.0225(3) 0.0077(2) 0.00526(19) 0.0084(2)
S1 0.0284(2) 0.0269(3) 0.0317(3) 0.0142(2) 0.0095(2) 0.0118(2)
S2 0.0282(2) 0.0254(3) 0.0253(3) 0.0110(2) 0.0072(2) 0.0102(2)
S3 0.0201(2) 0.0321(3) 0.0297(3) 0.0169(2) 0.0065(2) 0.0082(2)
S4 0.0199(2) 0.0234(3) 0.0317(3) 0.0112(2) 0.0061(2) 0.0069(2)
Cu1 0.03049(12) 0.03016(15) 0.02620(14) 0.01180(12) 0.00929(10) 0.01880(11)
Cu2 0.02451(12) 0.02266(13) 0.03060(14) 0.01181(11) 0.00983(10) 0.00982(11)
Cu3 0.02619(12) 0.02330(14) 0.02419(13) 0.00895(11) 0.00629(10) 0.01258(10)
In1 0.02474(7) 0.02321(8) 0.03127(9) 0.01064(7) 0.00977(6) 0.00726(6)

loop_
_atom_type_symbol
_atom_type_description
_atom_type_scat_dispersion_real
_atom_type_scat_dispersion_imag
_atom_type_scat_source
C C 0.0033 0.0016 'International Tables Vol C Tables 4.2.6.8 and 6.1.1.4'
H H 0 0 'International Tables Vol C Tables 4.2.6.8 and 6.1.1.4'
P P 0.1023 0.0942 'International Tables Vol C Tables 4.2.6.8 and 6.1.1.4'
S S 0.1246 0.1234 'International Tables Vol C Tables 4.2.6.8 and 6.1.1.4'
Cu Cu 0.3201 1.2651 'International Tables Vol C Tables 4.2.6.8 and 6.1.1.4'
In In -0.7276 1.31 'International Tables Vol C Tables 4.2.6.8 and 6.1.1.4'

loop_
_geom_angle_atom_site_label_1
_geom_angle_atom_site_label_2
_geom_angle_atom_site_label_3
_geom_angle
C2 C1 S1 113.03(13)
C1 C2 S2 112.37(13)
C4 C3 S3 112.87(14)
C3 C4 S4 112.48(14)
C7A C6A C5A 110.3(6)
C7A C6A P1 110.5(7)
C5A C6A P1 108.3(7)
C8A C9A C10A 110.2(7)
C8A C9A P1 118.4(6)
C10A C9A P1 110.6(5)
C13A C12A C11A 113.1(6)
C13A C12A P1 111.5(5)
C11A C12A P1 116.6(7)
C5B C6B C7B 110.2(10)
C5B C6B P1 112.0(10)
C7B C6B P1 109.0(11)
C8B C9B C10B 113.3(11)
C8B C9B P1 108.2(8)
C10B C9B P1 113.1(10)
C13B C12B C11B 107.8(11)
C13B C12B P1 112.2(9)
C11B C12B P1 120.1(12)
C16 C15 C14 110.20(19)
C16 C15 P2 116.27(16)
C14 C15 P2 110.49(13)
C17 C18 C19 110.1(2)
C17 C18 P2 110.22(17)
C19 C18 P2 109.77(16)
C22 C21 C20 110.36(19)
C22 C21 P2 117.03(16)
C20 C21 P2 110.21(15)
C25 C24 C23 110.28(19)
C25 C24 P3 116.61(15)
C23 C24 P3 110.77(16)
C26 C27 C28 109.9(2)
C26 C27 P3 110.09(13)
C28 C27 P3 109.96(16)
C31 C30 C29 110.1(2)
C31 C30 P3 117.33(15)
C29 C30 P3 110.00(14)
C12B P1 C6A 107.1(5)
C12B P1 C9B 115.6(5)
C6A P1 C9B 90.9(4)
C12B P1 C9A 93.3(5)
C6A P1 C9A 108.2(3)
C9B P1 C9A 24.5(2)
C12B P1 C12A 9.5(6)
C6A P1 C12A 102.4(4)
C9B P1 C12A 124.5(4)
C9A P1 C12A 102.7(3)
C12B P1 C6B 105.6(6)
C6A P1 C6B 10.2(6)
C9B P1 C6B 100.5(4)
C9A P1 C6B 118.4(4)
C12A P1 C6B 99.4(5)
C12B P1 Cu1 115.0(5)
C6A P1 Cu1 117.8(3)
C9B P1 Cu1 108.4(2)
C9A P1 Cu1 112.59(13)
C12A P1 Cu1 111.7(2)
C6B P1 Cu1 110.8(5)
C18 P2 C15 104.17(10)
C18 P2 C21 105.94(11)
C15 P2 C21 104.89(9)
C18 P2 Cu2 115.43(8)
C15 P2 Cu2 111.85(7)
C21 P2 Cu2 113.58(7)
C27 P3 C30 105.80(9)
C27 P3 C24 105.64(10)
C30 P3 C24 105.08(10)
C27 P3 Cu3 113.31(8)
C30 P3 Cu3 111.10(7)
C24 P3 Cu3 115.13(6)
C1 S1 Cu1 96.90(6)
C1 S1 In1 101.31(7)
Cu1 S1 In1 122.30(2)
C2 S2 Cu1 97.41(7)
C2 S2 Cu2 106.42(7)
Cu1 S2 Cu2 105.97(2)
C3 S3 Cu3 97.49(6)
C3 S3 Cu2 102.43(7)
Cu3 S3 Cu2 105.44(2)
C4 S4 Cu3 97.52(7)
C4 S4 In1 102.43(7)
Cu3 S4 In1 121.87(2)
P1 Cu1 S2 136.30(2)
P1 Cu1 S1 127.20(2)
S2 Cu1 S1 95.81(2)
P2 Cu2 S2 122.75(2)
P2 Cu2 S3 121.59(2)
S2 Cu2 S3 115.52(2)
P3 Cu3 S3 138.30(2)
P3 Cu3 S4 125.69(2)
S3 Cu3 S4 95.52(2)
C33 In1 C32 124.55(10)
C33 In1 S1 104.03(8)
C32 In1 S1 105.17(7)
C33 In1 S4 106.01(7)
C32 In1 S4 105.85(7)
S1 In1 S4 111.038(18)

loop_
_geom_bond_atom_site_label_1
_geom_bond_atom_site_label_2
_geom_bond_distance
C1 C2 1.524(3)
C1 S1 1.839(2)
C2 S2 1.8490(19)
C3 C4 1.530(3)
C3 S3 1.842(2)
C4 S4 1.8474(18)
C5A C6A 1.551(8)
C6A C7A 1.543(8)
C6A P1 1.805(11)
C8A C9A 1.538(9)
C9A C10A 1.540(7)
C9A P1 1.891(4)
C11A C12A 1.524(8)
C12A C13A 1.520(7)
C12A P1 1.941(8)
C5B C6B 1.537(11)
C6B C7B 1.542(11)
C6B P1 1.955(16)
C8B C9B 1.529(11)
C9B C10B 1.534(11)
C9B P1 1.890(6)
C11B C12B 1.550(12)
C12B C13B 1.532(11)
C12B P1 1.728(14)
C14 C15 1.540(3)
C15 C16 1.537(3)
C15 P2 1.8712(19)
C17 C18 1.532(3)
C18 C19 1.545(3)
C18 P2 1.868(2)
C20 C21 1.546(3)
C21 C22 1.534(3)
C21 P2 1.877(2)
C23 C24 1.548(3)
C24 C25 1.542(3)
C24 P3 1.870(2)
C26 C27 1.536(3)
C29 C30 1.542(3)
C27 C28 1.536(3)
C27 P3 1.863(2)
C30 C31 1.542(3)
C30 P3 1.868(2)
C32 In1 2.180(2)
C33 In1 2.178(2)
P1 Cu1 2.2131(6)
P2 Cu2 2.2484(6)
P3 Cu3 2.2161(6)
S1 Cu1 2.3033(6)
S1 In1 2.5551(6)
S2 Cu1 2.2591(6)
S2 Cu2 2.2922(6)
S3 Cu3 2.2549(5)
S3 Cu2 2.3068(7)
S4 Cu3 2.3119(6)
S4 In1 2.5677(6)
